data_1566285
loop_
_publ_author_name
'Cao, Hai-Yan'
'Yi, Cheng'
'Sun, Sen-Feng'
'Li, Yong'
'Liu, Yun-Bao'

_publ_section_title
;
 Anti-inflammatory Dimeric Tetrahydroxanthones from an Endophytic
 <i>Muyocopron laterale</i>.
;
_journal_issue 1
_journal_name_full 'Journal of natural products'
_journal_page_first 148
_journal_page_last 161
_journal_paper_doi 10.1021/acs.jnatprod.1c00878
_journal_volume 85
_journal_year 2022
_chemical_absolute_configuration ad
_chemical_formula_moiety 'C32 H34 O12, C4 H8 O2'
_chemical_formula_sum 'C36 H42 O14'
_chemical_formula_weight 698.69
_space_group_crystal_system orthorhombic
_space_group_IT_number 19
_space_group_name_Hall 'P 2ac 2ab'
_space_group_name_H-M_alt 'P 21 21 21'
_atom_sites_solution_hydrogens geom
_atom_sites_solution_primary dual
_audit_creation_date 2021-03-12
_audit_creation_method
;
Olex2 1.3
(compiled 2020.11.12 svn.r5f609507 for OlexSys, GUI svn.r6226)
;
_cell_angle_alpha 90
_cell_angle_beta 90
_cell_angle_gamma 90
_cell_formula_units_Z 4
_cell_length_a 7.4273(2)
_cell_length_b 17.5037(3)
_cell_length_c 25.5651(4)
_cell_measurement_reflns_used 13761
_cell_measurement_temperature 100.00(10)
_cell_measurement_theta_max 74.9170
_cell_measurement_theta_min 3.4430
_cell_volume 3323.60(12)
_computing_cell_refinement 'CrysAlisPro 1.171.41.95a (Rigaku OD, 2021)'
_computing_data_collection 'CrysAlisPro 1.171.41.95a (Rigaku OD, 2021)'
_computing_data_reduction 'CrysAlisPro 1.171.41.95a (Rigaku OD, 2021)'
_computing_molecular_graphics 'Olex2 1.3 (Dolomanov et al., 2009)'
_computing_publication_material 'Olex2 1.3 (Dolomanov et al., 2009)'
_computing_structure_refinement 'SHELXL 2018/3 (Sheldrick, 2015)'
_computing_structure_solution 'SHELXT 2014/5 (Sheldrick, 2014)'
_diffrn_ambient_environment N~2~
_diffrn_ambient_temperature 100.00(10)
_diffrn_detector 'Hybrid Pixel Array Detector'
_diffrn_detector_area_resol_mean 10.0000
_diffrn_detector_type HyPix
_diffrn_measured_fraction_theta_full 0.999
_diffrn_measured_fraction_theta_max 0.975
_diffrn_measurement_details
;
List of Runs (angles in degrees, time in seconds):

  # Type    Start    End  Width  t~exp~   \w     \q     \k     \f   Frames
--------------------------------------------------------------------------
  1  \w     34.00  67.00   0.50    2.37    --  103.25 -61.00   0.00   66
  2  \w     36.00  72.00   0.50    2.37    --  103.25 -61.00 -30.00   72
  3  \w     47.00  74.00   0.50    2.37    --  103.25 -61.00 -60.00   54
  4  \w     35.00  62.00   0.50    2.37    --  103.25 -61.00-120.00   54
  5  \w     62.00 102.00   0.50    2.37    --  103.25 -77.00  90.00   80
  6  \w     31.00 107.00   0.50    2.37    --  103.25 -77.00 150.00  152
  7  \w     -7.00  25.00   0.50    0.59    --   47.70 -19.00 150.00   64
  8  \w     33.00  58.00   0.50    2.37    --  103.25 -94.00 -60.00   50
  9  \w     35.00  99.00   0.50    2.37    --  103.25-125.00-120.00  128
 10  \w     69.00  95.00   0.50    2.37    --  103.25 -94.00 -60.00   52
 11  \w     79.00 105.00   0.50    2.37    --  103.25 -99.00  71.00   52
 12  \w    -81.00  -2.00   0.50    0.59    --  -47.70 103.00 -88.00  158
 13  \w   -107.00 -68.00   0.50    2.37    -- -101.00 125.00 -30.00   78
 14  \w    -92.00 -47.00   0.50    2.37    -- -101.00 103.00 -88.00   90
 15  \w    -66.00 -40.00   0.50    2.37    -- -101.00  61.00   0.00   52
 16  \w    -64.00 -29.00   0.50    2.37    -- -101.00  61.00  90.00   70
 17  \w    -62.00 -28.00   0.50    2.37    -- -101.00  61.00 120.00   68
 18  \w   -118.00 -84.00   0.50    0.59    --  -47.70-125.00-120.00   68
 19  \w   -101.00 -74.00   0.50    0.59    --  -47.70-125.00-180.00   54
 20  \w   -163.00 -87.00   0.50    2.37    -- -101.00 -15.00-180.00  152
 21  \w   -135.00 -88.00   0.50    2.37    -- -101.00 -32.00 -90.00   94
 22  \w   -119.00 -74.00   0.50    0.59    --  -47.70-125.00  90.00   90
 23  \w     17.00  42.00   0.50    0.59    --   47.95-103.00 169.00   50
 24  \w   -119.00 -33.00   0.50    0.59    --  -47.95 -57.00-150.00  172
 25  \w   -120.00 -25.00   0.50    0.59    --  -47.95 -77.00 -30.00  190
 26  \w   -120.00-102.50   0.50    0.59    --  -47.95 -77.00 120.00   35
;
_diffrn_measurement_device 'four-circle diffractometer'
_diffrn_measurement_device_type 'XtaLAB Synergy R, HyPix'
_diffrn_measurement_method '\w scans'
_diffrn_orient_matrix_type 'CrysAlisPro convention (1999,Acta A55,543-557)'
_diffrn_orient_matrix_UB_11 0.1524158000
_diffrn_orient_matrix_UB_12 0.0475948000
_diffrn_orient_matrix_UB_13 0.0247052000
_diffrn_orient_matrix_UB_21 0.1287607000
_diffrn_orient_matrix_UB_22 -0.0685497000
_diffrn_orient_matrix_UB_23 -0.0050829000
_diffrn_orient_matrix_UB_31 0.0566690000
_diffrn_orient_matrix_UB_32 0.0278944000
_diffrn_orient_matrix_UB_33 -0.0547459000
_diffrn_radiation_monochromator mirror
_diffrn_radiation_probe x-ray
_diffrn_radiation_type 'Cu K\a'
_diffrn_radiation_wavelength 1.54184
_diffrn_reflns_av_R_equivalents 0.0610
_diffrn_reflns_av_unetI/netI 0.0516
_diffrn_reflns_Laue_measured_fraction_full 0.999
_diffrn_reflns_Laue_measured_fraction_max 0.975
_diffrn_reflns_limit_h_max 8
_diffrn_reflns_limit_h_min -8
_diffrn_reflns_limit_k_max 21
_diffrn_reflns_limit_k_min -21
_diffrn_reflns_limit_l_max 21
_diffrn_reflns_limit_l_min -31
_diffrn_reflns_number 23411
_diffrn_reflns_point_group_measured_fraction_full 0.998
_diffrn_reflns_point_group_measured_fraction_max 0.956
_diffrn_reflns_theta_full 67.684
_diffrn_reflns_theta_max 75.162
_diffrn_reflns_theta_min 3.458
_diffrn_source 'Rotating-anode X-ray tube'
_diffrn_source_type 'PhotonJet R (Cu) X-ray Source'
_exptl_absorpt_coefficient_mu 0.905
_exptl_absorpt_correction_T_max 1.00000
_exptl_absorpt_correction_T_min 0.34120
_exptl_absorpt_correction_type multi-scan
_exptl_absorpt_process_details
;
CrysAlisPro 1.171.41.95a (Rigaku Oxford Diffraction, 2021)
Empirical absorption correction using spherical harmonics,
implemented in SCALE3 ABSPACK scaling algorithm.
;
_exptl_crystal_colour colourless
_exptl_crystal_colour_primary colourless
_exptl_crystal_density_diffrn 1.396
_exptl_crystal_description block
_exptl_crystal_F_000 1480
_exptl_crystal_size_max 0.32
_exptl_crystal_size_mid 0.05
_exptl_crystal_size_min 0.03
_refine_diff_density_max 0.486
_refine_diff_density_min -0.295
_refine_diff_density_rms 0.050
_refine_ls_abs_structure_details
;
 Flack x determined using 2281 quotients [(I+)-(I-)]/[(I+)+(I-)]
 (Parsons, Flack and Wagner, Acta Cryst. B69 (2013) 249-259).
;
_refine_ls_abs_structure_Flack 0.01(9)
_refine_ls_extinction_method none
_refine_ls_goodness_of_fit_ref 1.043
_refine_ls_hydrogen_treatment constr
_refine_ls_matrix_type full
_refine_ls_number_parameters 463
_refine_ls_number_reflns 6564
_refine_ls_number_restraints 0
_refine_ls_restrained_S_all 1.043
_refine_ls_R_factor_all 0.0544
_refine_ls_R_factor_gt 0.0419
_refine_ls_shift/su_max 0.000
_refine_ls_shift/su_mean 0.000
_refine_ls_structure_factor_coef Fsqd
_refine_ls_weighting_details 'w=1/[\s^2^(Fo^2^)+(0.0598P)^2^+1.2434P] where P=(Fo^2^+2Fc^2^)/3'
_refine_ls_weighting_scheme calc
_refine_ls_wR_factor_gt 0.1040
_refine_ls_wR_factor_ref 0.1105
_reflns_Friedel_coverage 0.731
_reflns_Friedel_fraction_full 0.995
_reflns_Friedel_fraction_max 0.931
_reflns_number_gt 6001
_reflns_number_total 6564
_reflns_threshold_expression 'I > 2\s(I)'
_cod_data_source_file np1c00878_si_010.cif
_cod_data_source_block chy_10a_auto
_cod_database_code 1566285
_shelx_shelxl_version_number 2018/3
_shelx_space_group_comment
;
The symmetry employed for this shelxl refinement is uniquely defined
by the following loop, which should always be used as a source of
symmetry information in preference to the above space-group names.
They are only intended as comments.
;
_shelx_estimated_absorpt_t_max 0.973
_shelx_estimated_absorpt_t_min 0.761
_reflns_odcompleteness_completeness 99.88
_reflns_odcompleteness_iscentric 1
_reflns_odcompleteness_theta 67.79
_olex2_refinement_description
;
1. Fixed Uiso
 At 1.2 times of:
  All C(H) groups, All C(H,H) groups
 At 1.5 times of:
  All C(H,H,H) groups, All O(H) groups
2.a Ternary CH refined with riding coordinates:
 C32(H32), C13(H13), C14(H14), C31(H31)
2.b Secondary CH2 refined with riding coordinates:
 C12(H12A,H12B), C33(H33A,H33B), C22(H22A,H22B), C48(H48A,H48B)
2.c Aromatic/amide H refined with riding coordinates:
 C26(H26), C8(H8)
2.d Idealised Me refined as rotating group:
 C44(H44A,H44B,H44C), C41(H41A,H41B,H41C), C40(H40A,H40B,H40C), C16(H16A,H16B,
 H16C), C19(H19A,H19B,H19C), C36(H36A,H36B,H36C), C50(H50A,H50B,H50C), C49(H49A,
 H49B,H49C)
2.e Idealised tetrahedral OH refined as rotating group:
 O43(H43), O18(H18), O39(H39), O17(H17)
;
_olex2_submission_special_instructions 'No special instructions were received'
_oxdiff_exptl_absorpt_empirical_details
;
Empirical correction (ABSPACK) includes:
- Absorption correction using spherical harmonics
- Frame scaling
;
_oxdiff_exptl_absorpt_empirical_full_max 1.741
_oxdiff_exptl_absorpt_empirical_full_min 0.496

loop_
_space_group_symop_operation_xyz
'x, y, z'
'-x+1/2, -y, z+1/2'
'-x, y+1/2, -z+1/2'
'x+1/2, -y+1/2, -z'

loop_
_atom_site_label
_atom_site_type_symbol
_atom_site_fract_x
_atom_site_fract_y
_atom_site_fract_z
_atom_site_U_iso_or_equiv
_atom_site_adp_type
_atom_site_occupancy
_atom_site_site_symmetry_order
_atom_site_calc_flag
_atom_site_refinement_flags_posn
_atom_site_refinement_flags_adp
_atom_site_refinement_flags_occupancy
_atom_site_disorder_assembly
_atom_site_disorder_group
O43 O -1.3017(3) -0.56071(12) -0.69432(8) 0.0223(4) Uani 1 1 d . . . . .
H43 H -1.332012 -0.588017 -0.719859 0.033 Uiso 1 1 calc R U . . .
O10 O -0.7292(3) -0.57689(12) -0.78252(7) 0.0211(4) Uani 1 1 d . . . . .
O15 O -0.6331(3) -0.71102(12) -0.94364(8) 0.0253(5) Uani 1 1 d . . . . .
O18 O -0.6294(3) -0.70331(12) -0.83463(8) 0.0253(5) Uani 1 1 d . . . . .
H18 H -0.632310 -0.693837 -0.802433 0.038 Uiso 1 1 calc R U . . .
O20 O -0.9791(3) -0.58634(11) -0.56751(7) 0.0188(4) Uani 1 1 d . . . . .
O39 O -1.3906(3) -0.43522(13) -0.46534(8) 0.0266(5) Uani 1 1 d . . . . .
H39 H -1.354836 -0.465131 -0.441834 0.040 Uiso 1 1 calc R U . . .
O30 O -0.9045(3) -0.74889(12) -0.53877(8) 0.0236(5) Uani 1 1 d . . . . .
O42 O -1.2701(3) -0.62716(12) -0.78453(8) 0.0247(5) Uani 1 1 d . . . . .
O17 O -1.2070(3) -0.71060(13) -0.86619(8) 0.0259(5) Uani 1 1 d . . . . .
H17 H -1.270692 -0.691121 -0.842526 0.039 Uiso 1 1 calc R U . . .
O35 O -0.5485(3) -0.72323(13) -0.60037(9) 0.0273(5) Uani 1 1 d . . . . .
O38 O -1.1959(4) -0.54314(14) -0.42402(8) 0.0335(6) Uani 1 1 d . . . . .
O37 O -1.0460(3) -0.82491(14) -0.59498(10) 0.0355(6) Uani 1 1 d . . . . .
O45 O -0.6425(4) -0.78597(16) -0.73268(10) 0.0451(7) Uani 1 1 d . . . . .
O47 O -0.3979(4) -0.85808(15) -0.71989(12) 0.0469(7) Uani 1 1 d . . . . .
C6 C -1.0423(4) -0.50494(15) -0.65662(10) 0.0174(6) Uani 1 1 d . . . . .
C5 C -1.1244(4) -0.54394(16) -0.69781(11) 0.0185(6) Uani 1 1 d . . . . .
C27 C -1.2700(4) -0.42802(16) -0.60348(10) 0.0185(6) Uani 1 1 d . . . . .
C29 C -1.1018(4) -0.52891(15) -0.56234(10) 0.0175(6) Uani 1 1 d . . . . .
C3 C -1.1070(4) -0.60682(16) -0.78622(11) 0.0198(6) Uani 1 1 d . . . . .
C26 C -1.3508(4) -0.41095(16) -0.55573(11) 0.0206(6) Uani 1 1 d . . . . .
H26 H -1.434933 -0.370197 -0.553496 0.025 Uiso 1 1 calc R U . . .
C32 C -0.7096(4) -0.68032(17) -0.59582(11) 0.0210(6) Uani 1 1 d . . . . .
H32 H -0.692709 -0.626469 -0.607931 0.025 Uiso 1 1 calc R U . . .
C28 C -1.1431(4) -0.48775(16) -0.60729(10) 0.0176(6) Uani 1 1 d . . . . .
C11 C -1.0449(4) -0.67862(17) -0.86575(11) 0.0213(6) Uani 1 1 d . . . . .
C4 C -1.0246(4) -0.56552(16) -0.74297(10) 0.0192(6) Uani 1 1 d . . . . .
C2 C -0.9908(4) -0.62574(17) -0.82984(11) 0.0199(6) Uani 1 1 d . . . . .
C23 C -1.1344(5) -0.55796(18) -0.46777(11) 0.0241(6) Uani 1 1 d . . . . .
C8 C -0.7579(4) -0.51037(17) -0.70335(11) 0.0200(6) Uani 1 1 d . . . . .
H8 H -0.632563 -0.499692 -0.704610 0.024 Uiso 1 1 calc R U . . .
C7 C -0.8602(4) -0.48566(16) -0.66094(10) 0.0192(6) Uani 1 1 d . . . . .
C9 C -0.8388(4) -0.55048(16) -0.74363(10) 0.0194(6) Uani 1 1 d . . . . .
C13 C -0.7528(4) -0.66274(17) -0.91564(11) 0.0218(6) Uani 1 1 d . . . . .
H13 H -0.780605 -0.616766 -0.937417 0.026 Uiso 1 1 calc R U . . .
C25 C -1.3090(4) -0.45323(17) -0.51131(11) 0.0207(6) Uani 1 1 d . . . . .
C14 C -0.6743(4) -0.63670(16) -0.86295(11) 0.0210(6) Uani 1 1 d . . . . .
H14 H -0.562305 -0.606450 -0.869480 0.025 Uiso 1 1 calc R U . . .
C21 C -0.8800(4) -0.61088(16) -0.52128(10) 0.0206(6) Uani 1 1 d . . . . .
C12 C -0.9245(4) -0.70880(17) -0.90769(11) 0.0231(6) Uani 1 1 d . . . . .
H12A H -0.992245 -0.709854 -0.941028 0.028 Uiso 1 1 calc R U . . .
H12B H -0.891341 -0.762077 -0.898966 0.028 Uiso 1 1 calc R U . . .
C24 C -1.1824(4) -0.51292(17) -0.51361(10) 0.0193(6) Uani 1 1 d . . . . .
C1 C -0.8100(4) -0.58670(16) -0.83410(10) 0.0198(6) Uani 1 1 d . . . . .
C46 C -0.5725(5) -0.8459(2) -0.71907(12) 0.0352(8) Uani 1 1 d . . . . .
C34 C -0.9460(4) -0.77188(17) -0.58836(12) 0.0247(6) Uani 1 1 d . . . . .
C33 C -0.8537(4) -0.72121(18) -0.62731(11) 0.0253(7) Uani 1 1 d . . . . .
H33A H -0.939567 -0.684215 -0.642686 0.030 Uiso 1 1 calc R U . . .
H33B H -0.799251 -0.751736 -0.655809 0.030 Uiso 1 1 calc R U . . .
C44 C -0.7704(4) -0.43503(18) -0.62107(11) 0.0246(6) Uani 1 1 d . . . . .
H44A H -0.841659 -0.434714 -0.588816 0.037 Uiso 1 1 calc R U . . .
H44B H -0.761640 -0.382920 -0.634865 0.037 Uiso 1 1 calc R U . . .
H44C H -0.649369 -0.454505 -0.613595 0.037 Uiso 1 1 calc R U . . .
C22 C -1.0130(5) -0.62518(18) -0.47658(11) 0.0240(6) Uani 1 1 d . . . . .
H22A H -1.086984 -0.670660 -0.484860 0.029 Uiso 1 1 calc R U . . .
H22B H -0.945270 -0.636002 -0.444065 0.029 Uiso 1 1 calc R U . . .
C41 C -0.7394(5) -0.55143(18) -0.50621(12) 0.0269(7) Uani 1 1 d . . . . .
H41A H -0.799445 -0.503154 -0.497684 0.040 Uiso 1 1 calc R U . . .
H41B H -0.656636 -0.543479 -0.535564 0.040 Uiso 1 1 calc R U . . .
H41C H -0.671730 -0.569420 -0.475698 0.040 Uiso 1 1 calc R U . . .
C31 C -0.7841(4) -0.68358(16) -0.53923(11) 0.0212(6) Uani 1 1 d . . . . .
H31 H -0.681834 -0.694032 -0.514803 0.025 Uiso 1 1 calc R U . . .
C40 C -1.3156(4) -0.38169(17) -0.65128(11) 0.0223(6) Uani 1 1 d . . . . .
H40A H -1.392619 -0.338648 -0.641253 0.033 Uiso 1 1 calc R U . . .
H40B H -1.379393 -0.413961 -0.676536 0.033 Uiso 1 1 calc R U . . .
H40C H -1.204564 -0.362305 -0.667162 0.033 Uiso 1 1 calc R U . . .
C16 C -0.4920(5) -0.6706(2) -0.96873(12) 0.0309(7) Uani 1 1 d . . . . .
H16A H -0.427666 -0.639481 -0.942928 0.046 Uiso 1 1 calc R U . . .
H16B H -0.542564 -0.637369 -0.995864 0.046 Uiso 1 1 calc R U . . .
H16C H -0.408320 -0.707016 -0.984748 0.046 Uiso 1 1 calc R U . . .
C19 C -0.8260(5) -0.50716(17) -0.85840(12) 0.0242(6) Uani 1 1 d . . . . .
H19A H -0.706479 -0.483583 -0.860314 0.036 Uiso 1 1 calc R U . . .
H19B H -0.905202 -0.475443 -0.836772 0.036 Uiso 1 1 calc R U . . .
H19C H -0.876484 -0.511495 -0.893690 0.036 Uiso 1 1 calc R U . . .
C36 C -0.3937(5) -0.6806(2) -0.58515(14) 0.0354(8) Uani 1 1 d . . . . .
H36A H -0.408026 -0.663124 -0.548967 0.053 Uiso 1 1 calc R U . . .
H36B H -0.379984 -0.636303 -0.608254 0.053 Uiso 1 1 calc R U . . .
H36C H -0.286515 -0.713044 -0.587750 0.053 Uiso 1 1 calc R U . . .
C50 C -0.6727(6) -0.9152(2) -0.70150(13) 0.0398(9) Uani 1 1 d . . . . .
H50A H -0.784282 -0.920037 -0.721717 0.060 Uiso 1 1 calc R U . . .
H50B H -0.701832 -0.910459 -0.664256 0.060 Uiso 1 1 calc R U . . .
H50C H -0.597966 -0.960627 -0.707013 0.060 Uiso 1 1 calc R U . . .
C49 C -0.1047(6) -0.8163(3) -0.74030(19) 0.0508(10) Uani 1 1 d . . . . .
H49A H -0.061010 -0.827304 -0.704922 0.076 Uiso 1 1 calc R U . . .
H49B H -0.032739 -0.775087 -0.755646 0.076 Uiso 1 1 calc R U . . .
H49C H -0.093784 -0.862281 -0.761970 0.076 Uiso 1 1 calc R U . . .
C48 C -0.2913(7) -0.7932(3) -0.7379(2) 0.0573(12) Uani 1 1 d . . . . .
H48A H -0.332899 -0.776738 -0.772940 0.069 Uiso 1 1 calc R U . . .
H48B H -0.305231 -0.749707 -0.713461 0.069 Uiso 1 1 calc R U . . .

loop_
_atom_site_aniso_label
_atom_site_aniso_U_11
_atom_site_aniso_U_22
_atom_site_aniso_U_33
_atom_site_aniso_U_23
_atom_site_aniso_U_13
_atom_site_aniso_U_12
O43 0.0213(10) 0.0280(11) 0.0176(9) -0.0047(8) -0.0004(8) -0.0036(9)
O10 0.0223(11) 0.0258(10) 0.0152(9) -0.0041(8) 0.0013(8) -0.0002(9)
O15 0.0298(12) 0.0239(10) 0.0222(10) -0.0045(8) 0.0059(9) -0.0001(9)
O18 0.0340(12) 0.0233(10) 0.0185(9) 0.0000(8) -0.0031(9) 0.0047(9)
O20 0.0234(11) 0.0194(9) 0.0135(8) 0.0006(7) -0.0014(8) 0.0022(8)
O39 0.0297(12) 0.0336(12) 0.0164(9) -0.0033(8) 0.0058(9) 0.0025(10)
O30 0.0284(12) 0.0203(10) 0.0221(10) 0.0011(8) 0.0039(9) -0.0025(9)
O42 0.0226(11) 0.0285(11) 0.0228(10) -0.0062(8) 0.0025(9) -0.0034(9)
O17 0.0266(11) 0.0300(11) 0.0211(10) -0.0063(9) 0.0028(9) -0.0062(9)
O35 0.0228(11) 0.0265(11) 0.0328(11) 0.0030(9) 0.0033(9) 0.0049(9)
O38 0.0478(15) 0.0377(13) 0.0148(9) 0.0016(9) 0.0074(10) 0.0091(12)
O37 0.0351(13) 0.0294(12) 0.0419(13) -0.0075(10) 0.0032(11) -0.0078(11)
O45 0.0675(19) 0.0405(15) 0.0274(12) 0.0013(11) 0.0001(12) 0.0107(15)
O47 0.0454(16) 0.0318(14) 0.0635(17) 0.0062(13) 0.0078(15) -0.0001(12)
C6 0.0227(14) 0.0152(12) 0.0142(12) 0.0013(10) -0.0009(11) 0.0015(11)
C5 0.0203(14) 0.0176(12) 0.0177(12) 0.0025(11) 0.0002(11) -0.0001(11)
C27 0.0189(14) 0.0179(13) 0.0186(12) -0.0025(11) -0.0025(11) -0.0020(11)
C29 0.0185(14) 0.0175(13) 0.0165(12) -0.0029(10) -0.0004(11) -0.0015(11)
C3 0.0239(15) 0.0174(13) 0.0181(13) -0.0001(11) -0.0006(12) 0.0021(11)
C26 0.0197(15) 0.0197(14) 0.0223(13) -0.0029(11) 0.0003(11) 0.0008(11)
C32 0.0218(15) 0.0212(14) 0.0201(13) 0.0040(11) 0.0014(12) 0.0016(12)
C28 0.0208(14) 0.0169(13) 0.0151(12) -0.0019(10) -0.0005(11) -0.0009(11)
C11 0.0261(16) 0.0199(13) 0.0179(13) 0.0017(11) -0.0018(12) 0.0002(12)
C4 0.0236(15) 0.0185(13) 0.0156(12) 0.0004(10) -0.0030(11) -0.0009(11)
C2 0.0240(15) 0.0208(13) 0.0147(12) 0.0003(10) -0.0014(12) 0.0021(11)
C23 0.0298(16) 0.0241(15) 0.0185(13) 0.0001(11) 0.0016(12) -0.0018(13)
C8 0.0198(14) 0.0232(14) 0.0171(12) 0.0006(11) -0.0009(11) -0.0001(11)
C7 0.0235(15) 0.0203(13) 0.0138(12) 0.0031(11) -0.0016(11) -0.0019(12)
C9 0.0260(16) 0.0178(13) 0.0144(12) 0.0014(10) 0.0029(11) 0.0015(11)
C13 0.0268(16) 0.0220(14) 0.0165(12) -0.0032(11) 0.0027(12) 0.0023(12)
C25 0.0214(15) 0.0223(14) 0.0186(13) -0.0073(11) 0.0045(12) -0.0028(12)
C14 0.0266(16) 0.0199(14) 0.0165(12) 0.0005(11) 0.0025(12) 0.0015(12)
C21 0.0258(15) 0.0218(14) 0.0143(12) 0.0026(10) -0.0047(12) 0.0018(12)
C12 0.0316(17) 0.0204(14) 0.0173(12) -0.0034(11) -0.0008(12) 0.0002(13)
C24 0.0220(14) 0.0220(14) 0.0140(12) -0.0016(11) 0.0016(11) -0.0023(12)
C1 0.0245(15) 0.0224(14) 0.0125(11) -0.0008(10) 0.0000(11) -0.0001(12)
C46 0.048(2) 0.0370(18) 0.0204(14) 0.0004(13) 0.0076(15) 0.0019(17)
C34 0.0254(16) 0.0210(15) 0.0278(15) -0.0047(12) 0.0019(13) 0.0038(12)
C33 0.0303(17) 0.0255(15) 0.0203(14) -0.0028(12) 0.0007(13) 0.0047(13)
C44 0.0271(16) 0.0287(16) 0.0181(13) -0.0049(12) 0.0015(12) -0.0054(13)
C22 0.0320(17) 0.0239(14) 0.0159(13) 0.0020(11) 0.0016(13) 0.0005(13)
C41 0.0306(17) 0.0259(16) 0.0243(14) -0.0004(12) -0.0072(13) 0.0005(13)
C31 0.0247(15) 0.0201(13) 0.0188(13) 0.0009(11) -0.0019(12) -0.0009(12)
C40 0.0274(16) 0.0193(14) 0.0203(13) 0.0018(11) -0.0018(12) 0.0004(12)
C16 0.0339(19) 0.0356(18) 0.0231(15) -0.0065(13) 0.0041(13) -0.0035(15)
C19 0.0306(16) 0.0212(14) 0.0209(13) -0.0011(11) 0.0031(12) 0.0000(13)
C36 0.0254(17) 0.044(2) 0.0372(18) 0.0106(16) 0.0014(15) 0.0001(15)
C50 0.045(2) 0.049(2) 0.0250(15) 0.0043(15) 0.0009(15) -0.0053(18)
C49 0.053(3) 0.041(2) 0.058(3) -0.0038(19) 0.003(2) -0.005(2)
C48 0.055(3) 0.040(2) 0.078(3) 0.011(2) 0.014(2) -0.005(2)

loop_
_atom_type_symbol
_atom_type_description
_atom_type_scat_dispersion_real
_atom_type_scat_dispersion_imag
_atom_type_scat_source
C C 0.0181 0.0091 'International Tables Vol C Tables 4.2.6.8 and 6.1.1.4'
H H 0.0000 0.0000 'International Tables Vol C Tables 4.2.6.8 and 6.1.1.4'
O O 0.0492 0.0322 'International Tables Vol C Tables 4.2.6.8 and 6.1.1.4'

loop_
_geom_angle_atom_site_label_1
_geom_angle_atom_site_label_2
_geom_angle_atom_site_label_3
_geom_angle
_geom_angle_site_symmetry_1
_geom_angle_site_symmetry_3
_geom_angle_publ_flag
C5 O43 H43 109.5 . . ?
C9 O10 C1 116.9(2) . . ?
C16 O15 C13 113.2(2) . . ?
C14 O18 H18 109.5 . . ?
C29 O20 C21 118.4(2) . . ?
C25 O39 H39 109.5 . . ?
C34 O30 C31 111.3(2) . . ?
C11 O17 H17 109.5 . . ?
C32 O35 C36 112.4(2) . . ?
C46 O47 C48 114.4(3) . . ?
C5 C6 C28 121.0(3) . . ?
C5 C6 C7 118.7(3) . . ?
C7 C6 C28 120.1(3) . . ?
O43 C5 C6 118.8(3) . . ?
O43 C5 C4 120.2(3) . . ?
C6 C5 C4 121.0(3) . . ?
C26 C27 C28 120.5(3) . . ?
C26 C27 C40 119.9(3) . . ?
C28 C27 C40 119.6(2) . . ?
O20 C29 C28 116.7(2) . . ?
O20 C29 C24 121.1(2) . . ?
C28 C29 C24 122.2(3) . . ?
O42 C3 C4 121.1(3) . . ?
O42 C3 C2 122.2(3) . . ?
C2 C3 C4 116.6(3) . . ?
C27 C26 H26 119.8 . . ?
C25 C26 C27 120.4(3) . . ?
C25 C26 H26 119.8 . . ?
O35 C32 H32 111.6 . . ?
O35 C32 C33 107.6(2) . . ?
O35 C32 C31 111.0(2) . . ?
C33 C32 H32 111.6 . . ?
C33 C32 C31 103.0(2) . . ?
C31 C32 H32 111.6 . . ?
C27 C28 C6 122.8(2) . . ?
C29 C28 C6 118.8(2) . . ?
C29 C28 C27 118.3(2) . . ?
O17 C11 C2 124.0(3) . . ?
O17 C11 C12 112.8(2) . . ?
C2 C11 C12 123.2(3) . . ?
C5 C4 C3 121.9(3) . . ?
C9 C4 C5 118.1(3) . . ?
C9 C4 C3 119.8(3) . . ?
C3 C2 C1 118.8(2) . . ?
C11 C2 C3 119.9(3) . . ?
C11 C2 C1 121.3(3) . . ?
O38 C23 C24 121.6(3) . . ?
O38 C23 C22 121.5(3) . . ?
C24 C23 C22 116.8(2) . . ?
C7 C8 H8 120.0 . . ?
C9 C8 H8 120.0 . . ?
C9 C8 C7 120.0(3) . . ?
C6 C7 C44 121.1(3) . . ?
C8 C7 C6 121.0(3) . . ?
C8 C7 C44 117.9(3) . . ?
O10 C9 C4 122.1(3) . . ?
O10 C9 C8 117.1(3) . . ?
C8 C9 C4 120.8(3) . . ?
O15 C13 H13 109.1 . . ?
O15 C13 C14 112.4(2) . . ?
O15 C13 C12 106.1(2) . . ?
C14 C13 H13 109.1 . . ?
C12 C13 H13 109.1 . . ?
C12 C13 C14 111.0(2) . . ?
O39 C25 C26 118.9(3) . . ?
O39 C25 C24 120.4(3) . . ?
C26 C25 C24 120.7(3) . . ?
O18 C14 C13 107.1(2) . . ?
O18 C14 H14 109.0 . . ?
O18 C14 C1 112.4(2) . . ?
C13 C14 H14 109.0 . . ?
C1 C14 C13 110.1(2) . . ?
C1 C14 H14 109.0 . . ?
O20 C21 C22 109.1(2) . . ?
O20 C21 C41 110.5(2) . . ?
O20 C21 C31 103.7(2) . . ?
C41 C21 C22 111.4(2) . . ?
C41 C21 C31 109.0(3) . . ?
C31 C21 C22 112.9(2) . . ?
C11 C12 C13 114.2(2) . . ?
C11 C12 H12A 108.7 . . ?
C11 C12 H12B 108.7 . . ?
C13 C12 H12A 108.7 . . ?
C13 C12 H12B 108.7 . . ?
H12A C12 H12B 107.6 . . ?
C29 C24 C23 119.9(3) . . ?
C25 C24 C29 117.9(3) . . ?
C25 C24 C23 122.1(3) . . ?
O10 C1 C2 110.7(2) . . ?
O10 C1 C14 103.5(2) . . ?
O10 C1 C19 107.0(2) . . ?
C2 C1 C14 111.3(2) . . ?
C2 C1 C19 111.8(3) . . ?
C14 C1 C19 112.2(2) . . ?
O45 C46 O47 123.7(4) . . ?
O45 C46 C50 124.8(4) . . ?
O47 C46 C50 111.4(3) . . ?
O30 C34 C33 109.8(3) . . ?
O37 C34 O30 119.9(3) . . ?
O37 C34 C33 130.3(3) . . ?
C32 C33 H33A 110.9 . . ?
C32 C33 H33B 110.9 . . ?
C34 C33 C32 104.4(2) . . ?
C34 C33 H33A 110.9 . . ?
C34 C33 H33B 110.9 . . ?
H33A C33 H33B 108.9 . . ?
C7 C44 H44A 109.5 . . ?
C7 C44 H44B 109.5 . . ?
C7 C44 H44C 109.5 . . ?
H44A C44 H44B 109.5 . . ?
H44A C44 H44C 109.5 . . ?
H44B C44 H44C 109.5 . . ?
C23 C22 C21 111.8(2) . . ?
C23 C22 H22A 109.3 . . ?
C23 C22 H22B 109.3 . . ?
C21 C22 H22A 109.3 . . ?
C21 C22 H22B 109.3 . . ?
H22A C22 H22B 107.9 . . ?
C21 C41 H41A 109.5 . . ?
C21 C41 H41B 109.5 . . ?
C21 C41 H41C 109.5 . . ?
H41A C41 H41B 109.5 . . ?
H41A C41 H41C 109.5 . . ?
H41B C41 H41C 109.5 . . ?
O30 C31 C32 104.9(2) . . ?
O30 C31 C21 111.4(2) . . ?
O30 C31 H31 108.6 . . ?
C32 C31 H31 108.6 . . ?
C21 C31 C32 114.6(2) . . ?
C21 C31 H31 108.6 . . ?
C27 C40 H40A 109.5 . . ?
C27 C40 H40B 109.5 . . ?
C27 C40 H40C 109.5 . . ?
H40A C40 H40B 109.5 . . ?
H40A C40 H40C 109.5 . . ?
H40B C40 H40C 109.5 . . ?
O15 C16 H16A 109.5 . . ?
O15 C16 H16B 109.5 . . ?
O15 C16 H16C 109.5 . . ?
H16A C16 H16B 109.5 . . ?
H16A C16 H16C 109.5 . . ?
H16B C16 H16C 109.5 . . ?
C1 C19 H19A 109.5 . . ?
C1 C19 H19B 109.5 . . ?
C1 C19 H19C 109.5 . . ?
H19A C19 H19B 109.5 . . ?
H19A C19 H19C 109.5 . . ?
H19B C19 H19C 109.5 . . ?
O35 C36 H36A 109.5 . . ?
O35 C36 H36B 109.5 . . ?
O35 C36 H36C 109.5 . . ?
H36A C36 H36B 109.5 . . ?
H36A C36 H36C 109.5 . . ?
H36B C36 H36C 109.5 . . ?
C46 C50 H50A 109.5 . . ?
C46 C50 H50B 109.5 . . ?
C46 C50 H50C 109.5 . . ?
H50A C50 H50B 109.5 . . ?
H50A C50 H50C 109.5 . . ?
H50B C50 H50C 109.5 . . ?
H49A C49 H49B 109.5 . . ?
H49A C49 H49C 109.5 . . ?
H49B C49 H49C 109.5 . . ?
C48 C49 H49A 109.5 . . ?
C48 C49 H49B 109.5 . . ?
C48 C49 H49C 109.5 . . ?
O47 C48 H48A 110.0 . . ?
O47 C48 H48B 110.0 . . ?
C49 C48 O47 108.4(4) . . ?
C49 C48 H48A 110.0 . . ?
C49 C48 H48B 110.0 . . ?
H48A C48 H48B 108.4 . . ?

loop_
_geom_bond_atom_site_label_1
_geom_bond_atom_site_label_2
_geom_bond_distance
_geom_bond_site_symmetry_2
_geom_bond_publ_flag
O43 H43 0.8400 . ?
O43 C5 1.352(4) . ?
O10 C9 1.365(3) . ?
O10 C1 1.459(3) . ?
O15 C13 1.420(4) . ?
O15 C16 1.418(4) . ?
O18 H18 0.8400 . ?
O18 C14 1.412(3) . ?
O20 C29 1.364(3) . ?
O20 C21 1.457(3) . ?
O39 H39 0.8400 . ?
O39 C25 1.359(3) . ?
O30 C34 1.365(4) . ?
O30 C31 1.452(4) . ?
O42 C3 1.263(4) . ?
O17 H17 0.8400 . ?
O17 C11 1.328(4) . ?
O35 C32 1.417(4) . ?
O35 C36 1.425(4) . ?
O38 C23 1.236(4) . ?
O37 C34 1.201(4) . ?
O45 C46 1.221(5) . ?
O47 C46 1.314(5) . ?
O47 C48 1.460(5) . ?
C6 C5 1.395(4) . ?
C6 C28 1.497(4) . ?
C6 C7 1.398(4) . ?
C5 C4 1.423(4) . ?
C27 C26 1.393(4) . ?
C27 C28 1.411(4) . ?
C27 C40 1.505(4) . ?
C29 C28 1.390(4) . ?
C29 C24 1.410(4) . ?
C3 C4 1.456(4) . ?
C3 C2 1.449(4) . ?
C26 H26 0.9500 . ?
C26 C25 1.390(4) . ?
C32 H32 1.0000 . ?
C32 C33 1.519(4) . ?
C32 C31 1.550(4) . ?
C11 C2 1.364(4) . ?
C11 C12 1.492(4) . ?
C4 C9 1.405(4) . ?
C2 C1 1.511(4) . ?
C23 C24 1.457(4) . ?
C23 C22 1.499(4) . ?
C8 H8 0.9500 . ?
C8 C7 1.393(4) . ?
C8 C9 1.384(4) . ?
C7 C44 1.507(4) . ?
C13 H13 1.0000 . ?
C13 C14 1.537(4) . ?
C13 C12 1.522(4) . ?
C25 C24 1.407(4) . ?
C14 H14 1.0000 . ?
C14 C1 1.525(4) . ?
C21 C22 1.531(4) . ?
C21 C41 1.524(4) . ?
C21 C31 1.529(4) . ?
C12 H12A 0.9900 . ?
C12 H12B 0.9900 . ?
C1 C19 1.529(4) . ?
C46 C50 1.493(5) . ?
C34 C33 1.499(4) . ?
C33 H33A 0.9900 . ?
C33 H33B 0.9900 . ?
C44 H44A 0.9800 . ?
C44 H44B 0.9800 . ?
C44 H44C 0.9800 . ?
C22 H22A 0.9900 . ?
C22 H22B 0.9900 . ?
C41 H41A 0.9800 . ?
C41 H41B 0.9800 . ?
C41 H41C 0.9800 . ?
C31 H31 1.0000 . ?
C40 H40A 0.9800 . ?
C40 H40B 0.9800 . ?
C40 H40C 0.9800 . ?
C16 H16A 0.9800 . ?
C16 H16B 0.9800 . ?
C16 H16C 0.9800 . ?
C19 H19A 0.9800 . ?
C19 H19B 0.9800 . ?
C19 H19C 0.9800 . ?
C36 H36A 0.9800 . ?
C36 H36B 0.9800 . ?
C36 H36C 0.9800 . ?
C50 H50A 0.9800 . ?
C50 H50B 0.9800 . ?
C50 H50C 0.9800 . ?
C49 H49A 0.9800 . ?
C49 H49B 0.9800 . ?
C49 H49C 0.9800 . ?
C49 C48 1.445(7) . ?
C48 H48A 0.9900 . ?
C48 H48B 0.9900 . ?

loop_
_geom_torsion_atom_site_label_1
_geom_torsion_atom_site_label_2
_geom_torsion_atom_site_label_3
_geom_torsion_atom_site_label_4
_geom_torsion
_geom_torsion_site_symmetry_1
_geom_torsion_site_symmetry_2
_geom_torsion_site_symmetry_3
_geom_torsion_site_symmetry_4
_geom_torsion_publ_flag
O43 C5 C4 C3 -0.9(4) . . . . ?
O43 C5 C4 C9 -176.7(2) . . . . ?
O15 C13 C14 O18 -56.1(3) . . . . ?
O15 C13 C14 C1 -178.7(2) . . . . ?
O15 C13 C12 C11 162.1(2) . . . . ?
O18 C14 C1 O10 52.1(3) . . . . ?
O18 C14 C1 C2 -66.8(3) . . . . ?
O18 C14 C1 C19 167.0(2) . . . . ?
O20 C29 C28 C6 -4.4(4) . . . . ?
O20 C29 C28 C27 179.8(2) . . . . ?
O20 C29 C24 C23 0.2(4) . . . . ?
O20 C29 C24 C25 -179.5(3) . . . . ?
O20 C21 C22 C23 -52.4(3) . . . . ?
O20 C21 C31 O30 -79.9(3) . . . . ?
O20 C21 C31 C32 39.0(3) . . . . ?
O39 C25 C24 C29 -179.8(3) . . . . ?
O39 C25 C24 C23 0.5(4) . . . . ?
O30 C34 C33 C32 16.3(3) . . . . ?
O42 C3 C4 C5 -2.2(4) . . . . ?
O42 C3 C4 C9 173.5(3) . . . . ?
O42 C3 C2 C11 -12.6(4) . . . . ?
O42 C3 C2 C1 168.1(3) . . . . ?
O17 C11 C2 C3 5.9(4) . . . . ?
O17 C11 C2 C1 -174.9(3) . . . . ?
O17 C11 C12 C13 168.1(2) . . . . ?
O35 C32 C33 C34 93.2(3) . . . . ?
O35 C32 C31 O30 -90.7(3) . . . . ?
O35 C32 C31 C21 146.8(3) . . . . ?
O38 C23 C24 C29 176.5(3) . . . . ?
O38 C23 C24 C25 -3.9(5) . . . . ?
O38 C23 C22 C21 -150.0(3) . . . . ?
O37 C34 C33 C32 -165.1(3) . . . . ?
C6 C5 C4 C3 179.5(3) . . . . ?
C6 C5 C4 C9 3.7(4) . . . . ?
C5 C6 C28 C27 -77.5(4) . . . . ?
C5 C6 C28 C29 106.9(3) . . . . ?
C5 C6 C7 C8 -5.5(4) . . . . ?
C5 C6 C7 C44 172.1(3) . . . . ?
C5 C4 C9 O10 172.4(2) . . . . ?
C5 C4 C9 C8 -5.1(4) . . . . ?
C27 C26 C25 O39 -179.9(3) . . . . ?
C27 C26 C25 C24 1.1(4) . . . . ?
C29 O20 C21 C22 49.5(3) . . . . ?
C29 O20 C21 C41 -73.3(3) . . . . ?
C29 O20 C21 C31 170.1(2) . . . . ?
C3 C4 C9 O10 -3.5(4) . . . . ?
C3 C4 C9 C8 179.1(3) . . . . ?
C3 C2 C1 O10 37.7(3) . . . . ?
C3 C2 C1 C14 152.2(3) . . . . ?
C3 C2 C1 C19 -81.4(3) . . . . ?
C26 C27 C28 C6 -175.5(3) . . . . ?
C26 C27 C28 C29 0.2(4) . . . . ?
C26 C25 C24 C29 -0.8(4) . . . . ?
C26 C25 C24 C23 179.5(3) . . . . ?
C28 C6 C5 O43 5.4(4) . . . . ?
C28 C6 C5 C4 -175.0(3) . . . . ?
C28 C6 C7 C8 171.1(3) . . . . ?
C28 C6 C7 C44 -11.4(4) . . . . ?
C28 C27 C26 C25 -0.8(4) . . . . ?
C28 C29 C24 C23 179.9(3) . . . . ?
C28 C29 C24 C25 0.2(4) . . . . ?
C11 C2 C1 O10 -141.5(3) . . . . ?
C11 C2 C1 C14 -27.0(4) . . . . ?
C11 C2 C1 C19 99.3(3) . . . . ?
C4 C3 C2 C11 164.9(3) . . . . ?
C4 C3 C2 C1 -14.3(4) . . . . ?
C2 C3 C4 C5 -179.7(3) . . . . ?
C2 C3 C4 C9 -4.0(4) . . . . ?
C2 C11 C12 C13 -14.0(4) . . . . ?
C7 C6 C5 O43 -178.1(2) . . . . ?
C7 C6 C5 C4 1.5(4) . . . . ?
C7 C6 C28 C27 106.1(3) . . . . ?
C7 C6 C28 C29 -69.6(4) . . . . ?
C7 C8 C9 O10 -176.3(3) . . . . ?
C7 C8 C9 C4 1.3(4) . . . . ?
C9 O10 C1 C2 -45.0(3) . . . . ?
C9 O10 C1 C14 -164.3(2) . . . . ?
C9 O10 C1 C19 77.1(3) . . . . ?
C9 C8 C7 C6 4.1(4) . . . . ?
C9 C8 C7 C44 -173.5(3) . . . . ?
C13 C14 C1 O10 171.4(2) . . . . ?
C13 C14 C1 C2 52.5(3) . . . . ?
C13 C14 C1 C19 -73.6(3) . . . . ?
C14 C13 C12 C11 39.8(3) . . . . ?
C21 O20 C29 C28 156.5(3) . . . . ?
C21 O20 C29 C24 -23.8(4) . . . . ?
C12 C11 C2 C3 -171.8(3) . . . . ?
C12 C11 C2 C1 7.5(4) . . . . ?
C12 C13 C14 O18 62.4(3) . . . . ?
C12 C13 C14 C1 -60.1(3) . . . . ?
C24 C29 C28 C6 175.9(3) . . . . ?
C24 C29 C28 C27 0.1(4) . . . . ?
C24 C23 C22 C21 32.5(4) . . . . ?
C1 O10 C9 C4 29.8(4) . . . . ?
C1 O10 C9 C8 -152.6(2) . . . . ?
C46 O47 C48 C49 -176.0(4) . . . . ?
C34 O30 C31 C32 -15.3(3) . . . . ?
C34 O30 C31 C21 109.3(3) . . . . ?
C33 C32 C31 O30 24.2(3) . . . . ?
C33 C32 C31 C21 -98.4(3) . . . . ?
C22 C23 C24 C29 -6.1(4) . . . . ?
C22 C23 C24 C25 173.6(3) . . . . ?
C22 C21 C31 O30 38.1(3) . . . . ?
C22 C21 C31 C32 157.0(3) . . . . ?
C41 C21 C22 C23 69.8(3) . . . . ?
C41 C21 C31 O30 162.5(2) . . . . ?
C41 C21 C31 C32 -78.7(3) . . . . ?
C31 O30 C34 O37 -179.3(3) . . . . ?
C31 O30 C34 C33 -0.5(3) . . . . ?
C31 C32 C33 C34 -24.1(3) . . . . ?
C31 C21 C22 C23 -167.2(3) . . . . ?
C40 C27 C26 C25 -179.8(3) . . . . ?
C40 C27 C28 C6 3.5(4) . . . . ?
C40 C27 C28 C29 179.2(3) . . . . ?
C16 O15 C13 C14 -77.7(3) . . . . ?
C16 O15 C13 C12 160.9(2) . . . . ?
C36 O35 C32 C33 163.6(2) . . . . ?
C36 O35 C32 C31 -84.4(3) . . . . ?
C48 O47 C46 O45 0.9(5) . . . . ?
C48 O47 C46 C50 178.6(3) . . . . ?
